data_7106057
loop_
_publ_author_name
'Bin Liu'
'Yin Zhang'
'Daichao Xu'
'Wanzhi Chen'

_publ_section_title
;
 Facile Synthesis of Metal N-Heterocyclic Carbene Complexes
;
_journal_name_full Chem.Commun.
_journal_page_first 2883
_journal_paper_doi 10.1039/c0cc05260d
_journal_volume 47
_journal_year 2011
_chemical_formula_sum 'C30 H26 F12 Fe N10 P2'
_chemical_formula_weight 872.40
_chemical_name_systematic
;
?
;
_space_group_IT_number 60
_symmetry_cell_setting orthorhombic
_symmetry_space_group_name_Hall '-P 2n 2ab'
_symmetry_space_group_name_H-M 'P b c n'
_atom_sites_solution_hydrogens geom
_atom_sites_solution_primary direct
_atom_sites_solution_secondary difmap
_audit_creation_method SHELXL-97
_cell_angle_alpha 90.00
_cell_angle_beta 90.00
_cell_angle_gamma 90.00
_cell_formula_units_Z 4
_cell_length_a 12.9083(13)
_cell_length_b 17.3384(17)
_cell_length_c 15.1390(15)
_cell_measurement_temperature 298(2)
_cell_volume 3388.2(6)
_computing_cell_refinement 'Bruker SMART'
_computing_data_collection 'Bruker SMART'
_computing_data_reduction 'Bruker SAINT'
_computing_molecular_graphics 'Bruker SHELXTL'
_computing_publication_material 'Bruker SHELXTL'
_computing_structure_refinement 'SHELXL-97 (Sheldrick, 1997)'
_computing_structure_solution 'SHELXS-97 (Sheldrick, 1990)'
_diffrn_ambient_temperature 298(2)
_diffrn_measured_fraction_theta_full 0.996
_diffrn_measured_fraction_theta_max 0.996
_diffrn_measurement_device_type 'CCD area detector'
_diffrn_measurement_method 'phi and omega scans'
_diffrn_radiation_monochromator graphite
_diffrn_radiation_source 'fine-focus sealed tube'
_diffrn_radiation_type MoK\a
_diffrn_radiation_wavelength 0.71073
_diffrn_reflns_av_R_equivalents 0.0840
_diffrn_reflns_av_sigmaI/netI 0.1158
_diffrn_reflns_limit_h_max 10
_diffrn_reflns_limit_h_min -15
_diffrn_reflns_limit_k_max 19
_diffrn_reflns_limit_k_min -20
_diffrn_reflns_limit_l_max 17
_diffrn_reflns_limit_l_min -17
_diffrn_reflns_number 13113
_diffrn_reflns_theta_full 25.02
_diffrn_reflns_theta_max 25.02
_diffrn_reflns_theta_min 1.97
_exptl_absorpt_coefficient_mu 0.648
_exptl_absorpt_correction_T_max 0.884
_exptl_absorpt_correction_T_min 0.856
_exptl_absorpt_correction_type multi-scan
_exptl_absorpt_process_details sadabs
_exptl_crystal_colour red
_exptl_crystal_density_diffrn 1.710
_exptl_crystal_density_method 'not measured'
_exptl_crystal_description block
_exptl_crystal_F_000 1760
_exptl_crystal_size_max 0.30
_exptl_crystal_size_mid 0.20
_exptl_crystal_size_min 0.19
_refine_diff_density_max 1.145
_refine_diff_density_min -1.004
_refine_diff_density_rms 0.152
_refine_ls_extinction_coef 0.013(3)
_refine_ls_extinction_expression Fc^*^=kFc[1+0.001xFc^2^\l^3^/sin(2\q)]^-1/4^
_refine_ls_extinction_method SHELXL
_refine_ls_goodness_of_fit_ref 1.106
_refine_ls_hydrogen_treatment constr
_refine_ls_matrix_type full
_refine_ls_number_parameters 250
_refine_ls_number_reflns 2981
_refine_ls_number_restraints 0
_refine_ls_restrained_S_all 1.106
_refine_ls_R_factor_all 0.1753
_refine_ls_R_factor_gt 0.1025
_refine_ls_shift/su_max 0.001
_refine_ls_shift/su_mean 0.000
_refine_ls_structure_factor_coef Fsqd
_refine_ls_weighting_details 'calc w=1/[\s^2^(Fo^2^)+(0.1669P)^2^+16.5167P] where P=(Fo^2^+2Fc^2^)/3'
_refine_ls_weighting_scheme calc
_refine_ls_wR_factor_gt 0.2595
_refine_ls_wR_factor_ref 0.3670
_reflns_number_gt 1550
_reflns_number_total 2981
_reflns_threshold_expression >2sigma(I)
_cod_data_source_file C0CC05260D.TXT
_cod_data_source_block 090708g
_cod_depositor_comments
;
The following automatic conversions were performed:

'_symmetry_cell_setting' value 'Orthorhombic' changed to
'orthorhombic' according to the built-in table from CIF Core
dictionary named 'cif_core.dic' version 2.4.1 from 2010-06-29.

Automatic conversion script
Id: cif_fix_values 1646 2011-03-28 12:23:43Z adriana 
;
_cod_original_sg_symbol_H-M 'Pbcn '
_cod_database_code 7106057

loop_
_symmetry_equiv_pos_as_xyz
'x, y, z'
'-x+1/2, -y+1/2, z+1/2'
'-x, y, -z+1/2'
'x+1/2, -y+1/2, -z'
'-x, -y, -z'
'x-1/2, y-1/2, -z-1/2'
'x, -y, z-1/2'
'-x-1/2, y-1/2, z'

loop_
_atom_site_label
_atom_site_type_symbol
_atom_site_fract_x
_atom_site_fract_y
_atom_site_fract_z
_atom_site_U_iso_or_equiv
_atom_site_adp_type
_atom_site_occupancy
_atom_site_symmetry_multiplicity
_atom_site_calc_flag
_atom_site_refinement_flags
_atom_site_disorder_assembly
_atom_site_disorder_group
Fe1 Fe 0.5000 0.42156(9) 0.2500 0.0418(7) Uani 1 2 d S . .
N1 N 0.5621(6) 0.5135(4) 0.1093(5) 0.048(2) Uani 1 1 d . . .
N2 N 0.4163(6) 0.5619(4) 0.1438(5) 0.050(2) Uani 1 1 d . . .
N3 N 0.6397(6) 0.4197(4) 0.1917(5) 0.0484(19) Uani 1 1 d . . .
N4 N 0.7277(6) 0.4732(5) 0.0672(6) 0.059(2) Uani 1 1 d . . .
N5 N 0.4573(6) 0.3389(5) 0.1678(5) 0.0486(19) Uani 1 1 d . . .
P1 P 0.8847(4) 0.6658(3) 0.9330(4) 0.1189(17) Uani 1 1 d . . .
F1 F 0.9820(11) 0.7081(8) 0.8989(10) 0.185(5) Uani 1 1 d . . .
F2 F 0.7751(6) 0.6339(5) 0.9352(7) 0.114(3) Uani 1 1 d . . .
F3 F 0.8462(12) 0.7156(8) 0.8582(9) 0.192(5) Uani 1 1 d . . .
F4 F 0.8669(6) 0.7270(4) 1.0034(5) 0.096(2) Uani 1 1 d . . .
F5 F 0.9386(7) 0.6089(5) 0.9865(8) 0.138(4) Uani 1 1 d . . .
F6 F 0.9183(13) 0.6052(10) 0.8626(12) 0.214(6) Uani 1 1 d . . .
C1 C 0.4811(7) 0.5026(5) 0.1662(6) 0.045(2) Uani 1 1 d . . .
C2 C 0.4597(8) 0.6074(6) 0.0769(7) 0.056(3) Uani 1 1 d . . .
H2 H 0.4303 0.6513 0.0521 0.067 Uiso 1 1 calc R . .
C3 C 0.5491(8) 0.5771(5) 0.0558(7) 0.056(3) Uani 1 1 d . . .
H3 H 0.5949 0.5949 0.0130 0.067 Uiso 1 1 calc R . .
C4 C 0.6506(7) 0.4657(5) 0.1224(7) 0.049(2) Uani 1 1 d . . .
C5 C 0.8084(9) 0.4287(7) 0.0870(8) 0.067(3) Uani 1 1 d . . .
H5 H 0.8674 0.4315 0.0518 0.081 Uiso 1 1 calc R . .
C6 C 0.8080(9) 0.3803(7) 0.1555(8) 0.069(3) Uani 1 1 d . . .
H6 H 0.8653 0.3494 0.1673 0.082 Uiso 1 1 calc R . .
C7 C 0.7237(8) 0.3766(6) 0.2072(8) 0.061(3) Uani 1 1 d . . .
H7 H 0.7236 0.3432 0.2552 0.073 Uiso 1 1 calc R . .
C8 C 0.3220(8) 0.5783(6) 0.1899(7) 0.055(3) Uani 1 1 d . . .
C9 C 0.2349(8) 0.5376(6) 0.1716(8) 0.063(3) Uani 1 1 d . . .
H9 H 0.2347 0.5003 0.1275 0.076 Uiso 1 1 calc R . .
C10 C 0.1467(10) 0.5528(8) 0.2200(9) 0.078(3) Uani 1 1 d . . .
H10 H 0.0872 0.5238 0.2105 0.094 Uiso 1 1 calc R . .
C11 C 0.1462(11) 0.6110(8) 0.2824(9) 0.086(4) Uani 1 1 d . . .
H11 H 0.0859 0.6216 0.3137 0.103 Uiso 1 1 calc R . .
C12 C 0.2327(10) 0.6522(7) 0.2981(9) 0.080(4) Uani 1 1 d . . .
H12 H 0.2322 0.6911 0.3404 0.096 Uiso 1 1 calc R . .
C13 C 0.3203(9) 0.6370(6) 0.2519(8) 0.067(3) Uani 1 1 d . . .
H13 H 0.3796 0.6661 0.2620 0.080 Uiso 1 1 calc R . .
C14 C 0.4273(7) 0.2892(6) 0.1259(7) 0.054(2) Uani 1 1 d . . .
C15 C 0.3863(9) 0.2271(6) 0.0739(8) 0.074(3) Uani 1 1 d . . .
H15A H 0.3651 0.1858 0.1121 0.111 Uiso 1 1 calc R . .
H15B H 0.4386 0.2088 0.0340 0.111 Uiso 1 1 calc R . .
H15C H 0.3277 0.2451 0.0407 0.111 Uiso 1 1 calc R . .

loop_
_atom_site_aniso_label
_atom_site_aniso_U_11
_atom_site_aniso_U_22
_atom_site_aniso_U_33
_atom_site_aniso_U_23
_atom_site_aniso_U_13
_atom_site_aniso_U_12
Fe1 0.0414(11) 0.0382(10) 0.0459(12) 0.000 0.0028(8) 0.000
N1 0.051(5) 0.049(5) 0.045(5) 0.000(4) 0.011(4) -0.003(4)
N2 0.050(4) 0.045(4) 0.053(5) 0.004(4) 0.009(4) 0.006(3)
N3 0.051(5) 0.045(4) 0.050(5) -0.007(4) 0.000(4) 0.002(4)
N4 0.048(5) 0.070(5) 0.061(6) -0.003(4) 0.015(4) 0.002(4)
N5 0.050(4) 0.049(5) 0.046(5) 0.004(4) 0.001(4) 0.001(4)
P1 0.105(4) 0.111(3) 0.140(4) -0.008(3) -0.013(3) -0.009(3)
F1 0.174(12) 0.168(11) 0.212(14) -0.003(10) 0.066(10) -0.012(9)
F2 0.069(5) 0.096(5) 0.178(9) -0.016(6) -0.012(5) -0.019(4)
F3 0.220(15) 0.187(12) 0.167(11) 0.052(10) -0.019(11) -0.023(11)
F4 0.103(6) 0.086(5) 0.098(5) -0.022(4) 0.013(4) -0.009(4)
F5 0.107(7) 0.100(6) 0.207(11) 0.017(7) -0.025(7) 0.029(5)
F6 0.209(14) 0.198(14) 0.236(16) -0.051(13) 0.016(14) 0.014(11)
C1 0.047(5) 0.042(5) 0.045(6) -0.004(4) 0.004(4) 0.003(4)
C2 0.060(6) 0.053(6) 0.054(7) 0.011(5) 0.005(5) 0.003(5)
C3 0.064(6) 0.051(6) 0.053(6) 0.009(5) 0.014(5) 0.002(5)
C4 0.047(5) 0.050(5) 0.050(6) -0.006(5) 0.004(4) 0.001(4)
C5 0.053(6) 0.079(8) 0.069(8) -0.010(6) 0.019(6) 0.005(6)
C6 0.058(7) 0.071(7) 0.076(8) -0.008(6) 0.015(6) 0.013(6)
C7 0.052(6) 0.066(7) 0.065(7) 0.003(6) 0.005(5) 0.005(5)
C8 0.053(6) 0.053(6) 0.060(7) 0.008(5) 0.011(5) 0.013(5)
C9 0.054(6) 0.061(6) 0.074(8) 0.001(6) 0.007(6) 0.007(5)
C10 0.063(7) 0.078(8) 0.094(9) 0.005(7) 0.015(7) 0.005(6)
C11 0.075(9) 0.090(9) 0.091(10) 0.013(8) 0.024(7) 0.021(7)
C12 0.081(9) 0.076(8) 0.084(9) -0.004(7) 0.019(7) 0.017(7)
C13 0.066(7) 0.064(6) 0.071(7) 0.000(6) 0.009(6) 0.011(5)
C14 0.047(5) 0.052(6) 0.062(7) -0.003(5) 0.008(5) 0.003(4)
C15 0.080(8) 0.059(6) 0.082(8) -0.021(6) 0.002(7) -0.010(6)

loop_
_atom_type_symbol
_atom_type_description
_atom_type_scat_dispersion_real
_atom_type_scat_dispersion_imag
_atom_type_scat_source
C C 0.0033 0.0016 'International Tables Vol C Tables 4.2.6.8 and 6.1.1.4'
H H 0.0000 0.0000 'International Tables Vol C Tables 4.2.6.8 and 6.1.1.4'
F F 0.0171 0.0103 'International Tables Vol C Tables 4.2.6.8 and 6.1.1.4'
N N 0.0061 0.0033 'International Tables Vol C Tables 4.2.6.8 and 6.1.1.4'
P P 0.1023 0.0942 'International Tables Vol C Tables 4.2.6.8 and 6.1.1.4'
Fe Fe 0.3463 0.8444 'International Tables Vol C Tables 4.2.6.8 and 6.1.1.4'

loop_
_geom_angle_atom_site_label_1
_geom_angle_atom_site_label_2
_geom_angle_atom_site_label_3
_geom_angle
_geom_angle_site_symmetry_1
_geom_angle_site_symmetry_3
_geom_angle_publ_flag
C1 Fe1 C1 85.2(5) . 3_655 ?
C1 Fe1 N5 94.6(3) . . ?
C1 Fe1 N5 171.1(3) 3_655 . ?
C1 Fe1 N5 171.1(3) . 3_655 ?
C1 Fe1 N5 94.6(3) 3_655 3_655 ?
N5 Fe1 N5 87.1(4) . 3_655 ?
C1 Fe1 N3 80.5(3) . . ?
C1 Fe1 N3 100.9(3) 3_655 . ?
N5 Fe1 N3 87.8(3) . . ?
N5 Fe1 N3 90.8(3) 3_655 . ?
C1 Fe1 N3 100.9(3) . 3_655 ?
C1 Fe1 N3 80.5(3) 3_655 3_655 ?
N5 Fe1 N3 90.8(3) . 3_655 ?
N5 Fe1 N3 87.8(3) 3_655 3_655 ?
N3 Fe1 N3 178.1(4) . 3_655 ?
C1 N1 C3 112.8(8) . . ?
C1 N1 C4 116.4(8) . . ?
C3 N1 C4 130.1(8) . . ?
C1 N2 C2 111.0(8) . . ?
C1 N2 C8 123.3(8) . . ?
C2 N2 C8 125.5(8) . . ?
C4 N3 C7 112.9(8) . . ?
C4 N3 Fe1 115.6(6) . . ?
C7 N3 Fe1 131.4(7) . . ?
C4 N4 C5 113.3(9) . . ?
C14 N5 Fe1 174.3(8) . . ?
F5 P1 F3 164.6(9) . . ?
F5 P1 F2 100.8(6) . . ?
F3 P1 F2 85.3(7) . . ?
F5 P1 F4 99.0(6) . . ?
F3 P1 F4 94.4(7) . . ?
F2 P1 F4 95.6(5) . . ?
F5 P1 F1 96.8(8) . . ?
F3 P1 F1 75.2(8) . . ?
F2 P1 F1 159.7(8) . . ?
F4 P1 F1 91.5(7) . . ?
F5 P1 F6 77.8(8) . . ?
F3 P1 F6 87.9(10) . . ?
F2 P1 F6 91.6(8) . . ?
F4 P1 F6 172.5(8) . . ?
F1 P1 F6 82.2(8) . . ?
N1 C1 N2 101.9(8) . . ?
N1 C1 Fe1 115.0(6) . . ?
N2 C1 Fe1 142.8(7) . . ?
C3 C2 N2 107.6(9) . . ?
C2 C3 N1 106.6(9) . . ?
N4 C4 N3 130.3(9) . . ?
N4 C4 N1 117.7(9) . . ?
N3 C4 N1 112.1(8) . . ?
N4 C5 C6 122.4(10) . . ?
C5 C6 C7 119.1(11) . . ?
N3 C7 C6 122.0(11) . . ?
C9 C8 C13 120.5(10) . . ?
C9 C8 N2 120.2(9) . . ?
C13 C8 N2 119.3(10) . . ?
C8 C9 C10 118.5(11) . . ?
C9 C10 C11 120.4(12) . . ?
C12 C11 C10 120.3(12) . . ?
C11 C12 C13 119.8(13) . . ?
C12 C13 C8 120.4(12) . . ?
N5 C14 C15 178.2(11) . . ?

loop_
_geom_bond_atom_site_label_1
_geom_bond_atom_site_label_2
_geom_bond_distance
_geom_bond_site_symmetry_2
_geom_bond_publ_flag
Fe1 C1 1.908(9) . ?
Fe1 C1 1.908(9) 3_655 ?
Fe1 N5 1.976(9) . ?
Fe1 N5 1.976(8) 3_655 ?
Fe1 N3 2.008(8) . ?
Fe1 N3 2.008(8) 3_655 ?
N1 C1 1.368(11) . ?
N1 C3 1.378(12) . ?
N1 C4 1.425(12) . ?
N2 C1 1.369(11) . ?
N2 C2 1.401(12) . ?
N2 C8 1.431(12) . ?
N3 C4 1.326(12) . ?
N3 C7 1.336(12) . ?
N4 C4 1.306(12) . ?
N4 C5 1.331(13) . ?
N5 C14 1.138(12) . ?
P1 F5 1.453(10) . ?
P1 F3 1.508(14) . ?
P1 F2 1.519(8) . ?
P1 F4 1.522(8) . ?
P1 F1 1.543(13) . ?
P1 F6 1.559(15) . ?
C2 C3 1.308(14) . ?
C5 C6 1.334(16) . ?
C6 C7 1.343(14) . ?
C8 C9 1.356(14) . ?
C8 C13 1.385(14) . ?
C9 C10 1.380(15) . ?
C10 C11 1.382(19) . ?
C11 C12 1.347(18) . ?
C12 C13 1.355(15) . ?
C14 C15 1.436(15) . ?

loop_
_geom_torsion_atom_site_label_1
_geom_torsion_atom_site_label_2
_geom_torsion_atom_site_label_3
_geom_torsion_atom_site_label_4
_geom_torsion
_geom_torsion_site_symmetry_1
_geom_torsion_site_symmetry_2
_geom_torsion_site_symmetry_3
_geom_torsion_site_symmetry_4
_geom_torsion_publ_flag
C1 Fe1 N3 C4 -6.0(6) . . . . ?
C1 Fe1 N3 C4 -89.2(7) 3_655 . . . ?
N5 Fe1 N3 C4 89.0(7) . . . . ?
N5 Fe1 N3 C4 176.0(7) 3_655 . . . ?
N3 Fe1 N3 C4 132.5(6) 3_655 . . . ?
C1 Fe1 N3 C7 178.3(9) . . . . ?
C1 Fe1 N3 C7 95.1(9) 3_655 . . . ?
N5 Fe1 N3 C7 -86.7(9) . . . . ?
N5 Fe1 N3 C7 0.3(9) 3_655 . . . ?
N3 Fe1 N3 C7 -43.2(9) 3_655 . . . ?
C1 Fe1 N5 C14 -130(8) . . . . ?
C1 Fe1 N5 C14 -42(9) 3_655 . . . ?
N5 Fe1 N5 C14 59(8) 3_655 . . . ?
N3 Fe1 N5 C14 149(8) . . . . ?
N3 Fe1 N5 C14 -29(8) 3_655 . . . ?
C3 N1 C1 N2 1.1(10) . . . . ?
C4 N1 C1 N2 172.8(7) . . . . ?
C3 N1 C1 Fe1 -174.2(6) . . . . ?
C4 N1 C1 Fe1 -2.5(10) . . . . ?
C2 N2 C1 N1 -1.4(10) . . . . ?
C8 N2 C1 N1 -175.7(9) . . . . ?
C2 N2 C1 Fe1 171.6(9) . . . . ?
C8 N2 C1 Fe1 -2.6(17) . . . . ?
C1 Fe1 C1 N1 106.3(8) 3_655 . . . ?
N5 Fe1 C1 N1 -82.6(7) . . . . ?
N5 Fe1 C1 N1 18(3) 3_655 . . . ?
N3 Fe1 C1 N1 4.4(6) . . . . ?
N3 Fe1 C1 N1 -174.3(6) 3_655 . . . ?
C1 Fe1 C1 N2 -66.2(10) 3_655 . . . ?
N5 Fe1 C1 N2 104.9(11) . . . . ?
N5 Fe1 C1 N2 -155.0(18) 3_655 . . . ?
N3 Fe1 C1 N2 -168.1(12) . . . . ?
N3 Fe1 C1 N2 13.2(12) 3_655 . . . ?
C1 N2 C2 C3 1.3(11) . . . . ?
C8 N2 C2 C3 175.4(10) . . . . ?
N2 C2 C3 N1 -0.5(11) . . . . ?
C1 N1 C3 C2 -0.4(12) . . . . ?
C4 N1 C3 C2 -170.7(9) . . . . ?
C5 N4 C4 N3 -2.5(15) . . . . ?
C5 N4 C4 N1 177.2(9) . . . . ?
C7 N3 C4 N4 2.3(15) . . . . ?
Fe1 N3 C4 N4 -174.2(9) . . . . ?
C7 N3 C4 N1 -177.4(8) . . . . ?
Fe1 N3 C4 N1 6.1(10) . . . . ?
C1 N1 C4 N4 177.8(8) . . . . ?
C3 N1 C4 N4 -12.3(15) . . . . ?
C1 N1 C4 N3 -2.4(11) . . . . ?
C3 N1 C4 N3 167.5(9) . . . . ?
C4 N4 C5 C6 1.6(16) . . . . ?
N4 C5 C6 C7 -0.8(18) . . . . ?
C4 N3 C7 C6 -1.1(14) . . . . ?
Fe1 N3 C7 C6 174.6(8) . . . . ?
C5 C6 C7 N3 0.5(17) . . . . ?
C1 N2 C8 C9 -81.3(13) . . . . ?
C2 N2 C8 C9 105.3(12) . . . . ?
C1 N2 C8 C13 99.9(11) . . . . ?
C2 N2 C8 C13 -73.5(13) . . . . ?
C13 C8 C9 C10 -3.9(16) . . . . ?
N2 C8 C9 C10 177.3(10) . . . . ?
C8 C9 C10 C11 3.2(18) . . . . ?
C9 C10 C11 C12 -2(2) . . . . ?
C10 C11 C12 C13 0(2) . . . . ?
C11 C12 C13 C8 -1.1(19) . . . . ?
C9 C8 C13 C12 2.9(17) . . . . ?
N2 C8 C13 C12 -178.2(10) . . . . ?
Fe1 N5 C14 C15 45(43) . . . . ?
